data_7010360
loop_
_publ_author_name
'Mattheis, Chris'
'Braunstein, Pierre'
'Fischer, Axel'

_publ_section_title
;
 A new chiral metalladiphosphine for early--late chemistry. Crystal
 structure of a D-camphor-based zirconium enolato phosphine and
 rearrangement of heterobimetallic Zr/Pd complexes&#x200A;&#x2020;
;
_journal_issue 6
_journal_name_full 'Journal of the Chemical Society, Dalton Transactions'
_journal_page_first 800
_journal_paper_doi 10.1039/b008227i
_journal_year 2001
_chemical_formula_moiety 'C48 H58 O4 P2 Pd'
_chemical_formula_sum 'C48 H58 O4 P2 Pd'
_chemical_formula_weight 867.34
_chemical_name_systematic ' ?'
_space_group_IT_number 4
_symmetry_cell_setting monoclinic
_symmetry_space_group_name_Hall 'P 2yb'
_symmetry_space_group_name_H-M 'P 1 21 1'
_cell_angle_alpha 90
_cell_angle_beta 112.670(3)
_cell_angle_gamma 90
_cell_formula_units_Z 4
_cell_length_a 10.4840(2)
_cell_length_b 34.0610(7)
_cell_length_c 12.9620(2)
_cell_measurement_temperature 173
_cell_volume 4271.06(17)
_computing_publication_material CIFGEN_IN_OpenMoleN_(_1997)
_computing_structure_refinement LSFM_OpenMoleN_(_1997)
_computing_structure_solution Direct_methods_(SIR,_Burla_et_al.,_1989)
_diffrn_ambient_temperature 173
_diffrn_measurement_details
;
180 frames, 60 sec/frame, delta phi = 1.0 deg. Each frame measured 2 times.
Detector to crystal distance 29 mm.
;
_diffrn_measurement_device_type KappaCCD
_diffrn_measurement_method '\p scans'
_diffrn_radiation_monochromator graphite
_diffrn_radiation_type Mo-K\a
_diffrn_radiation_wavelength 0.71073
_diffrn_reflns_av_R_equivalents 0.039
_diffrn_reflns_av_sigmaI/netI 0.333
_diffrn_reflns_limit_h_max 10
_diffrn_reflns_limit_h_min -10
_diffrn_reflns_limit_k_max 38
_diffrn_reflns_limit_k_min -38
_diffrn_reflns_limit_l_max 14
_diffrn_reflns_limit_l_min -14
_diffrn_reflns_number 18151
_diffrn_reflns_theta_max 23.79
_diffrn_reflns_theta_min 2.5
_diffrn_source xray_tube
_diffrn_standards_decay_% 0
_exptl_absorpt_coefficient_mu 0.552
_exptl_absorpt_correction_type none
_exptl_crystal_colour colorless
_exptl_crystal_density_diffrn 1.35
_exptl_crystal_density_method none
_exptl_crystal_description prism
_exptl_crystal_F_000 1816
_exptl_crystal_size_max 0.20
_exptl_crystal_size_mid 0.15
_exptl_crystal_size_min 0.10
_refine_diff_density_max 0.362
_refine_diff_density_min -0.081
_refine_ls_abs_structure_details 'Flack H D  (1983), Acta Cryst. A39,876-881'
_refine_ls_abs_structure_Flack -0.01(3)
_refine_ls_extinction_method none
_refine_ls_goodness_of_fit_all 6.686
_refine_ls_goodness_of_fit_ref 1.059
_refine_ls_hydrogen_treatment noref
_refine_ls_matrix_type full
_refine_ls_number_constraints 0
_refine_ls_number_parameters 990
_refine_ls_number_reflns 4817
_refine_ls_number_restraints 1
_refine_ls_R_factor_all 0.037
_refine_ls_R_factor_gt 0.029
_refine_ls_shift/esd_mean 0.000
_refine_ls_shift/su_max 0.003
_refine_ls_structure_factor_coef F
_refine_ls_weighting_details 'w = 4Fo^2^/(\s^2^(Fo^2^) + 0.0009 Fo^4^)'
_refine_ls_weighting_scheme calc
_refine_ls_wR_factor_all 0.222
_refine_ls_wR_factor_ref 0.035
_reflns_number_gt 4817
_reflns_number_total 5399
_reflns_threshold_expression >3.0\s(I)
_cod_data_source_file b008227i.txt
_cod_data_source_block st338
_cod_depositor_comments
;
The following automatic conversions were performed:

'_refine_ls_weighting_scheme' value '4Fo^2^/(\s^2^(Fo^2^) + 0.0009
Fo^4^)' was changed to 'calc'. New tag '_refine_ls_weighting_details'
was created. The value of the new tag was set to 'w =
4Fo^2^/(\s^2^(Fo^2^) + 0.0009 Fo^4^)'.

Automatic conversion script
Id: cif_fix_values 3143 2015-03-26 13:38:13Z robertas 
;
_cod_original_cell_volume 4271.1(3)
_cod_original_sg_symbol_Hall ' P 2yb'
_cod_database_code 7010360

loop_
_symmetry_equiv_pos_as_xyz
x,y,z
-x,1/2+y,-z

loop_
_atom_site_label
_atom_site_fract_x
_atom_site_fract_y
_atom_site_fract_z
_atom_site_U_iso_or_equiv
_atom_site_adp_type
_atom_site_calc_flag
_atom_site_calc_attached_atom
_atom_site_type_symbol
Pd1 -0.01093(4) 0.7100 0.19649(3) 0.0237(2) Uani ? ? Pd
P1 0.1983(1) 0.72151(4) 0.3332(1) 0.0249(7) Uani ? ? P
C1 0.3209(5) 0.6815(2) 0.3653(4) 0.024(3) Uani ? ? C
C2 0.2922(5) 0.6484(2) 0.4143(4) 0.035(3) Uani ? ? C
C3 0.3740(6) 0.6152(2) 0.4314(5) 0.042(3) Uani ? ? C
C4 0.4866(6) 0.6153(2) 0.4026(5) 0.043(3) Uani ? ? C
C5 0.5185(5) 0.6478(2) 0.3525(5) 0.043(3) Uani ? ? C
C6 0.4352(5) 0.6812(2) 0.3331(4) 0.030(3) Uani ? ? C
C7 0.2873(5) 0.7659(2) 0.3239(4) 0.030(3) Uani ? ? C
C8 0.4258(6) 0.7728(2) 0.3928(4) 0.036(3) Uani ? ? C
C9 0.4854(6) 0.8092(2) 0.3917(5) 0.048(4) Uani ? ? C
C10 0.4104(6) 0.8386(2) 0.3232(5) 0.052(3) Uani ? ? C
C11 0.2740(6) 0.8325(2) 0.2545(5) 0.041(3) Uani ? ? C
C12 0.2126(6) 0.7963(2) 0.2550(4) 0.036(3) Uani ? ? C
C13 0.1446(5) 0.7287(2) 0.4445(4) 0.029(3) Uani ? ? C
C14 0.2073(5) 0.7470(2) 0.5583(4) 0.030(3) Uani ? ? C
C15 0.1108(5) 0.7309(2) 0.6157(4) 0.031(3) Uani ? ? C
C16 -0.0231(5) 0.7442(2) 0.5147(4) 0.032(3) Uani ? ? C
C17 0.0061(5) 0.7278(2) 0.4168(4) 0.028(3) Uani ? ? C
C18 0.1667(6) 0.7913(2) 0.5408(4) 0.040(3) Uani ? ? C
C19 0.0092(6) 0.7892(2) 0.5089(5) 0.041(3) Uani ? ? C
C20 0.1324(6) 0.7509(2) 0.7262(4) 0.050(3) Uani ? ? C
C21 0.1223(6) 0.6872(2) 0.6344(4) 0.039(3) Uani ? ? C
C22 -0.1622(6) 0.7355(2) 0.5181(4) 0.048(3) Uani ? ? C
O1 -0.0915(3) 0.7187(1) 0.3199(3) 0.029(2) Uani ? ? O
P2 0.0555(1) 0.70265(4) 0.0517(1) 0.0258(7) Uani ? ? P
C23 0.1496(5) 0.7431(2) 0.0244(4) 0.028(3) Uani ? ? C
C24 0.2931(5) 0.7443(2) 0.0645(4) 0.032(3) Uani ? ? C
C25 0.3606(6) 0.7767(2) 0.0491(5) 0.044(3) Uani ? ? C
C26 0.2873(7) 0.8089(2) -0.0066(5) 0.051(3) Uani ? ? C
C27 0.1455(6) 0.8089(2) -0.0462(4) 0.036(3) Uani ? ? C
C28 0.0762(5) 0.7759(2) -0.0309(4) 0.039(3) Uani ? ? C
C29 0.1564(5) 0.6596(2) 0.0534(4) 0.030(3) Uani ? ? C
C30 0.2200(6) 0.6554(2) -0.0235(5) 0.045(3) Uani ? ? C
C31 0.2912(6) 0.6210(2) -0.0248(5) 0.063(4) Uani ? ? C
C32 0.3025(6) 0.5917(2) 0.0498(6) 0.050(4) Uani ? ? C
C33 0.2416(7) 0.5951(2) 0.1249(6) 0.046(4) Uani ? ? C
C34 0.1681(6) 0.6290(2) 0.1279(5) 0.035(3) Uani ? ? C
C35 -0.1093(5) 0.6987(2) -0.0558(4) 0.026(3) Uani ? ? C
C36 -0.1646(5) 0.6863(2) -0.1774(4) 0.030(3) Uani ? ? C
C37 -0.3128(5) 0.7044(2) -0.2186(4) 0.031(3) Uani ? ? C
C38 -0.3447(5) 0.6846(2) -0.1219(4) 0.032(3) Uani ? ? C
C39 -0.2153(5) 0.6965(2) -0.0207(4) 0.025(3) Uani ? ? C
C40 -0.1958(7) 0.6420(2) -0.1787(5) 0.048(4) Uani ? ? C
C41 -0.3201(7) 0.6407(2) -0.1404(5) 0.045(4) Uani ? ? C
C42 -0.3167(6) 0.7484(2) -0.2164(5) 0.049(4) Uani ? ? C
C43 -0.4086(6) 0.6904(2) -0.3368(5) 0.044(3) Uani ? ? C
C44 -0.4817(6) 0.6940(3) -0.1122(5) 0.047(4) Uani ? ? C
O2 -0.2121(3) 0.7007(1) 0.0796(2) 0.032(2) Uani ? ? O
Pd2 0.13377(4) 0.49647(2) 0.32954(3) 0.0238(2) Uani ? ? Pd
P3 0.0728(1) 0.49622(5) 0.4786(1) 0.0256(6) Uani ? ? P
C45 -0.0338(4) 0.4578(2) 0.4983(4) 0.022(3) Uani ? ? C
C46 0.0243(5) 0.4222(2) 0.5458(4) 0.030(3) Uani ? ? C
C47 -0.0611(6) 0.3925(2) 0.5588(5) 0.039(3) Uani ? ? C
C48 -0.2001(6) 0.3985(2) 0.5244(4) 0.045(3) Uani ? ? C
C49 -0.2586(6) 0.4334(2) 0.4772(5) 0.044(3) Uani ? ? C
C50 -0.1786(5) 0.4637(2) 0.4629(4) 0.034(3) Uani ? ? C
C51 -0.0083(5) 0.5410(2) 0.4997(4) 0.030(3) Uani ? ? C
C52 -0.0173(6) 0.5739(2) 0.4334(5) 0.033(3) Uani ? ? C
C53 -0.0757(6) 0.6086(2) 0.4524(5) 0.043(4) Uani ? ? C
C54 -0.1237(6) 0.6101(2) 0.5387(6) 0.054(4) Uani ? ? C
C55 -0.1107(6) 0.5780(2) 0.6064(5) 0.067(4) Uani ? ? C
C56 -0.0539(6) 0.5433(2) 0.5869(5) 0.052(3) Uani ? ? C
C57 0.2391(5) 0.4939(2) 0.5820(4) 0.029(2) Uani ? ? C
C58 0.3046(5) 0.4928(2) 0.7105(4) 0.031(3) Uani ? ? C
C59 0.4120(5) 0.5265(2) 0.7341(4) 0.034(3) Uani ? ? C
C60 0.4765(5) 0.5097(2) 0.6537(4) 0.026(3) Uani ? ? C
C61 0.3420(5) 0.5043(2) 0.5492(4) 0.029(3) Uani ? ? C
C62 0.3990(6) 0.4562(2) 0.7422(4) 0.040(3) Uani ? ? C
C63 0.5143(6) 0.4674(2) 0.6994(4) 0.039(3) Uani ? ? C
C64 0.5146(7) 0.5289(2) 0.8566(5) 0.049(4) Uani ? ? C
C65 0.3454(6) 0.5672(2) 0.7019(5) 0.049(4) Uani ? ? C
C66 0.5887(6) 0.5329(2) 0.6350(4) 0.038(3) Uani ? ? C
O3 0.3345(3) 0.5075(1) 0.4455(3) 0.032(2) Uani ? ? O
P4 -0.0760(1) 0.48771(4) 0.1935(1) 0.0264(7) Uani ? ? P
C67 -0.1784(5) 0.5315(2) 0.1760(4) 0.027(3) Uani ? ? C
C68 -0.2882(5) 0.5356(2) 0.2112(4) 0.028(3) Uani ? ? C
C69 -0.3506(6) 0.5718(2) 0.2065(5) 0.047(3) Uani ? ? C
C70 -0.3019(7) 0.6043(2) 0.1695(5) 0.048(4) Uani ? ? C
C71 -0.1916(7) 0.6010(2) 0.1374(5) 0.046(4) Uani ? ? C
C72 -0.1329(5) 0.5646(2) 0.1380(4) 0.033(3) Uani ? ? C
C73 -0.1783(5) 0.4456(2) 0.1977(4) 0.026(3) Uani ? ? C
C74 -0.1085(5) 0.4132(2) 0.2602(4) 0.033(3) Uani ? ? C
C75 -0.1769(6) 0.3790(2) 0.2610(4) 0.043(3) Uani ? ? C
C76 -0.3180(6) 0.3763(2) 0.1993(5) 0.044(3) Uani ? ? C
C77 -0.3879(6) 0.4082(2) 0.1363(5) 0.046(3) Uani ? ? C
C78 -0.3191(5) 0.4425(2) 0.1352(5) 0.036(3) Uani ? ? C
C79 -0.0250(5) 0.4818(2) 0.0826(4) 0.032(3) Uani ? ? C
C80 -0.0921(6) 0.4701(2) -0.0415(4) 0.035(3) Uani ? ? C
C81 0.0250(6) 0.4455(2) -0.0558(4) 0.039(3) Uani ? ? C
C82 0.1368(5) 0.4777(2) -0.0015(4) 0.036(3) Uani ? ? C
C83 0.1125(5) 0.4851(2) 0.1070(4) 0.028(3) Uani ? ? C
C84 -0.0867(6) 0.5076(2) -0.1071(4) 0.040(3) Uani ? ? C
C85 0.0683(6) 0.5132(2) -0.0764(4) 0.041(3) Uani ? ? C
C86 0.0531(7) 0.4065(2) 0.0101(5) 0.054(4) Uani ? ? C
C87 -0.0001(7) 0.4353(2) -0.1765(5) 0.059(4) Uani ? ? C
C88 0.2851(6) 0.4693(2) 0.0136(5) 0.051(3) Uani ? ? C
O4 -0.3763(4) 0.7166(2) 0.2012(3) 0.055(3) Uani ? ? O
O5 0.4977(4) 0.5034(2) 0.3199(3) 0.058(3) Uani ? ? O
O6 -0.3594(6) 0.8422(2) 0.0295(5) 0.091(4) Uani ? ? O
C89 -0.3586(7) 0.8587(2) 0.1285(6) 0.061(4) Uani ? ? C
C90 -0.2806(7) 0.8337(3) 0.2218(6) 0.068(4) Uani ? ? C
C91 -0.1762(8) 0.8163(3) 0.1862(6) 0.076(5) Uani ? ? C
C92 -0.2534(8) 0.8125(3) 0.0622(6) 0.087(5) Uani ? ? C
O7 0.2404(6) 0.3719(2) 0.4142(5) 0.106(4) Uani ? ? O
C93 0.345(1) 0.4023(3) 0.4129(8) 0.089(6) Uani ? ? C
C94 0.366(1) 0.3974(3) 0.3089(8) 0.098(6) Uani ? ? C
C95 0.328(1) 0.3557(3) 0.2783(6) 0.085(5) Uani ? ? C
C96 0.2238(9) 0.3467(3) 0.3239(7) 0.085(6) Uani ? ? C
O8 0.2107(3) 0.4942(1) 0.2021(2) 0.028(2) Uani ? ? O
H1 0.2157 0.6484 0.4364 0.0452 Uiso calc C2 H
H2 0.3519 0.5924 0.4631 0.0562 Uiso calc C3 H
H3 0.5440 0.5927 0.4172 0.0565 Uiso calc C4 H
H4 0.5960 0.6474 0.3317 0.0550 Uiso calc C5 H
H5 0.4552 0.7036 0.2983 0.0421 Uiso calc C6 H
H6 0.4792 0.7526 0.4405 0.0495 Uiso calc C8 H
H7 0.5793 0.8137 0.4389 0.0661 Uiso calc C9 H
H8 0.4525 0.8632 0.3230 0.0663 Uiso calc C10 H
H9 0.2220 0.8530 0.2071 0.0576 Uiso calc C11 H
H10 0.1185 0.7922 0.2076 0.0472 Uiso calc C12 H
H11 0.3037 0.7426 0.5959 0.0396 Uiso calc C14 H
H12 0.1883 0.8024 0.4823 0.0493 Uiso calc C18 H
H13 0.2109 0.8059 0.6075 0.0493 Uiso calc C18 H
H14 -0.0165 0.8038 0.5603 0.0526 Uiso calc C19 H
H15 -0.0388 0.7991 0.4355 0.0526 Uiso calc C19 H
H16 0.0711 0.7398 0.7565 0.0627 Uiso calc C20 H
H17 0.2251 0.7471 0.7771 0.0627 Uiso calc C20 H
H18 0.1144 0.7782 0.7140 0.0627 Uiso calc C20 H
H19 0.0618 0.6792 0.6693 0.0520 Uiso calc C21 H
H20 0.0977 0.6741 0.5646 0.0520 Uiso calc C21 H
H21 0.2147 0.6806 0.6811 0.0520 Uiso calc C21 H
H22 -0.1678 0.7472 0.5827 0.0586 Uiso calc C22 H
H23 -0.2328 0.7459 0.4531 0.0586 Uiso calc C22 H
H24 -0.1739 0.7079 0.5206 0.0586 Uiso calc C22 H
H25 0.3450 0.7222 0.1031 0.0419 Uiso calc C24 H
H26 0.4587 0.7769 0.0770 0.0571 Uiso calc C25 H
H27 0.3348 0.8312 -0.0178 0.0674 Uiso calc C26 H
H28 0.0949 0.8313 -0.0837 0.0478 Uiso calc C27 H
H29 -0.0219 0.7759 -0.0586 0.0496 Uiso calc C28 H
H30 0.2144 0.6760 -0.0745 0.0552 Uiso calc C30 H
H31 0.3322 0.6179 -0.0781 0.0777 Uiso calc C31 H
H32 0.3535 0.5687 0.0494 0.0762 Uiso calc C32 H
H33 0.2490 0.5743 0.1756 0.0736 Uiso calc C33 H
H34 0.1261 0.6312 0.1807 0.0488 Uiso calc C34 H
H35 -0.1070 0.6929 -0.2163 0.0430 Uiso calc C36 H
H36 -0.1185 0.6280 -0.1280 0.0686 Uiso calc C40 H
H37 -0.2209 0.6313 -0.2516 0.0686 Uiso calc C40 H
H38 -0.3995 0.6295 -0.1966 0.0640 Uiso calc C41 H
H39 -0.2971 0.6262 -0.0730 0.0640 Uiso calc C41 H
H40 -0.2967 0.7586 -0.2767 0.0662 Uiso calc C42 H
H41 -0.4061 0.7568 -0.2234 0.0662 Uiso calc C42 H
H42 -0.2499 0.7576 -0.1477 0.0662 Uiso calc C42 H
H43 -0.4968 0.7023 -0.3570 0.0645 Uiso calc C43 H
H44 -0.3696 0.6976 -0.3891 0.0645 Uiso calc C43 H
H45 -0.4183 0.6626 -0.3366 0.0645 Uiso calc C43 H
H46 -0.5559 0.6857 -0.1781 0.0762 Uiso calc C44 H
H47 -0.4865 0.6806 -0.0494 0.0762 Uiso calc C44 H
H48 -0.4883 0.7215 -0.1029 0.0762 Uiso calc C44 H
H49 0.1210 0.4180 0.5693 0.0424 Uiso calc C46 H
H50 -0.0221 0.3682 0.5915 0.0538 Uiso calc C47 H
H51 -0.2571 0.3782 0.5334 0.0544 Uiso calc C48 H
H52 -0.3555 0.4370 0.4539 0.0550 Uiso calc C49 H
H53 -0.2197 0.4878 0.4301 0.0427 Uiso calc C50 H
H54 0.0164 0.5727 0.3752 0.0476 Uiso calc C52 H
H55 -0.0826 0.6310 0.4068 0.0666 Uiso calc C53 H
H56 -0.1655 0.6335 0.5510 0.0756 Uiso calc C54 H
H57 -0.1407 0.5795 0.6666 0.0806 Uiso calc C55 H
H58 -0.0462 0.5212 0.6334 0.0602 Uiso calc C56 H
H59 0.2401 0.4938 0.7457 0.0457 Uiso calc C58 H
H60 0.3504 0.4334 0.7055 0.0541 Uiso calc C62 H
H61 0.4363 0.4520 0.8207 0.0541 Uiso calc C62 H
H62 0.6027 0.4669 0.7588 0.0543 Uiso calc C63 H
H63 0.5137 0.4501 0.6418 0.0543 Uiso calc C63 H
H64 0.4691 0.5394 0.9012 0.0735 Uiso calc C64 H
H65 0.5483 0.5034 0.8826 0.0735 Uiso calc C64 H
H66 0.5897 0.5455 0.8615 0.0735 Uiso calc C64 H
H67 0.3087 0.5753 0.7550 0.0670 Uiso calc C65 H
H68 0.4131 0.5855 0.7008 0.0670 Uiso calc C65 H
H69 0.2731 0.5659 0.6298 0.0670 Uiso calc C65 H
H70 0.5545 0.5582 0.6070 0.0544 Uiso calc C66 H
H71 0.6660 0.5355 0.7037 0.0544 Uiso calc C66 H
H72 0.6159 0.5195 0.5824 0.0544 Uiso calc C66 H
H73 -0.3202 0.5134 0.2386 0.0399 Uiso calc C68 H
H74 -0.4267 0.5742 0.2286 0.0616 Uiso calc C69 H
H75 -0.3447 0.6291 0.1662 0.0672 Uiso calc C70 H
H76 -0.1560 0.6236 0.1149 0.0644 Uiso calc C71 H
H77 -0.0601 0.5623 0.1120 0.0438 Uiso calc C72 H
H78 -0.0120 0.4149 0.3028 0.0397 Uiso calc C74 H
H79 -0.1278 0.3572 0.3037 0.0541 Uiso calc C75 H
H80 -0.3663 0.3528 0.2001 0.0554 Uiso calc C76 H
H81 -0.4844 0.4063 0.0935 0.0601 Uiso calc C77 H
H82 -0.3681 0.4641 0.0916 0.0480 Uiso calc C78 H
H83 -0.1809 0.4584 -0.0625 0.0510 Uiso calc C80 H
H84 -0.1253 0.5294 -0.0837 0.0541 Uiso calc C84 H
H85 -0.1341 0.5039 -0.1853 0.0541 Uiso calc C84 H
H86 0.0889 0.5133 -0.1416 0.0539 Uiso calc C85 H
H87 0.0991 0.5371 -0.0366 0.0539 Uiso calc C85 H
H88 0.1252 0.3926 -0.0014 0.0737 Uiso calc C86 H
H89 0.0799 0.4119 0.0876 0.0737 Uiso calc C86 H
H90 -0.0284 0.3909 -0.0152 0.0737 Uiso calc C86 H
H91 0.0754 0.4204 -0.1785 0.0774 Uiso calc C87 H
H92 -0.0828 0.4204 -0.2083 0.0774 Uiso calc C87 H
H93 -0.0086 0.4588 -0.2182 0.0774 Uiso calc C87 H
H94 0.3414 0.4913 0.0474 0.0646 Uiso calc C88 H
H95 0.3177 0.4469 0.0601 0.0646 Uiso calc C88 H
H96 0.2891 0.4644 -0.0573 0.0646 Uiso calc C88 H
H97 -0.4508 0.8611 0.1242 0.0838 Uiso calc C89 H
H98 -0.3169 0.8840 0.1388 0.0838 Uiso calc C89 H
H99 -0.3379 0.8141 0.2335 0.0876 Uiso calc C90 H
H100 -0.2385 0.8486 0.2883 0.0876 Uiso calc C90 H
H101 -0.1470 0.7914 0.2201 0.0976 Uiso calc C91 H
H102 -0.0983 0.8331 0.2033 0.0976 Uiso calc C91 H
H103 -0.1925 0.8165 0.0247 0.1058 Uiso calc C92 H
H104 -0.2939 0.7872 0.0445 0.1058 Uiso calc C92 H
H105 0.4299 0.3984 0.4749 0.1390 Uiso calc C93 H
H106 0.3112 0.4279 0.4164 0.1390 Uiso calc C93 H
H107 0.4597 0.4021 0.3199 0.1319 Uiso calc C94 H
H108 0.3079 0.4146 0.2528 0.1319 Uiso calc C94 H
H109 0.4059 0.3391 0.3104 0.1166 Uiso calc C95 H
H110 0.2902 0.3525 0.1994 0.1166 Uiso calc C95 H
H111 0.1342 0.3502 0.2674 0.1148 Uiso calc C96 H
H112 0.2343 0.3202 0.3490 0.1148 Uiso calc C96 H

loop_
_atom_site_aniso_label
_atom_site_aniso_U_11
_atom_site_aniso_U_22
_atom_site_aniso_U_33
_atom_site_aniso_U_12
_atom_site_aniso_U_13
_atom_site_aniso_U_23
_atom_site_aniso_type_symbol
Pd1 0.0218(2) 0.0281(2) 0.0217(2) 0.0002(2) 0.0083(1) -0.0018(2) Pd
P1 0.0245(6) 0.0275(8) 0.0228(6) 0.0008(6) 0.0084(5) -0.0017(6) P
C1 0.020(2) 0.033(3) 0.021(2) 0.001(2) 0.004(2) -0.002(3) C
C2 0.035(3) 0.040(3) 0.030(2) 0.010(3) 0.013(2) 0.000(3) C
C3 0.052(3) 0.037(4) 0.040(3) 0.006(3) 0.016(2) 0.010(3) C
C4 0.040(3) 0.044(4) 0.044(3) 0.020(3) 0.014(2) 0.011(3) C
C5 0.035(3) 0.054(4) 0.042(3) 0.019(3) 0.019(2) 0.002(3) C
C6 0.032(3) 0.038(3) 0.023(2) 0.002(3) 0.006(2) -0.003(3) C
C7 0.033(3) 0.028(3) 0.030(2) 0.001(2) 0.014(2) 0.001(3) C
C8 0.034(3) 0.042(4) 0.032(3) -0.003(3) 0.007(2) -0.005(3) C
C9 0.038(3) 0.056(4) 0.051(3) -0.015(3) 0.010(3) -0.016(4) C
C10 0.065(3) 0.035(4) 0.064(3) -0.004(3) 0.037(2) -0.006(3) C
C11 0.067(4) 0.030(3) 0.035(3) 0.003(3) 0.018(2) 0.004(3) C
C12 0.040(3) 0.041(4) 0.029(2) -0.003(3) 0.015(2) -0.006(3) C
C13 0.027(2) 0.033(3) 0.028(2) 0.003(3) 0.013(2) -0.000(3) C
C14 0.033(3) 0.037(3) 0.021(2) -0.004(3) 0.010(2) -0.007(3) C
C15 0.040(3) 0.038(3) 0.021(2) -0.007(3) 0.010(2) -0.009(3) C
C16 0.037(3) 0.038(3) 0.024(2) -0.003(3) 0.016(2) -0.005(3) C
C17 0.039(3) 0.024(3) 0.025(2) 0.001(3) 0.012(2) 0.002(3) C
C18 0.046(3) 0.038(3) 0.036(2) -0.012(3) 0.022(2) -0.015(3) C
C19 0.049(3) 0.037(3) 0.036(3) 0.004(3) 0.018(2) -0.005(3) C
C20 0.058(3) 0.062(4) 0.034(2) -0.002(3) 0.029(2) -0.005(3) C
C21 0.046(3) 0.041(4) 0.031(3) -0.004(3) 0.013(2) 0.008(3) C
C22 0.046(3) 0.057(4) 0.041(3) -0.004(3) 0.027(2) -0.013(3) C
O1 0.026(2) 0.036(2) 0.026(2) -0.003(2) 0.006(1) -0.004(2) O
P2 0.0249(6) 0.0301(8) 0.0229(6) 0.0000(6) 0.0094(4) -0.0013(7) P
C23 0.026(2) 0.036(3) 0.024(2) -0.003(3) 0.011(2) -0.003(3) C
C24 0.029(3) 0.034(3) 0.032(3) -0.001(3) 0.010(2) -0.006(3) C
C25 0.039(3) 0.054(4) 0.039(3) -0.014(3) 0.016(2) 0.001(3) C
C26 0.072(4) 0.050(4) 0.037(3) -0.013(3) 0.025(2) 0.005(3) C
C27 0.051(3) 0.026(3) 0.037(3) -0.004(3) 0.020(2) -0.001(3) C
C28 0.042(3) 0.042(4) 0.033(3) 0.000(3) 0.018(2) -0.007(3) C
C29 0.026(3) 0.034(3) 0.029(2) 0.001(3) 0.010(2) -0.004(3) C
C30 0.043(3) 0.046(4) 0.045(3) -0.009(3) 0.025(2) -0.011(3) C
C31 0.049(3) 0.057(4) 0.088(4) -0.002(3) 0.043(2) -0.034(3) C
C32 0.028(3) 0.050(4) 0.089(4) -0.003(3) 0.013(3) -0.030(4) C
C33 0.051(4) 0.032(4) 0.059(4) 0.002(3) -0.010(3) -0.007(4) C
C34 0.035(3) 0.035(3) 0.034(3) 0.002(3) 0.004(2) -0.009(3) C
C35 0.024(2) 0.030(3) 0.025(2) 0.002(2) 0.008(2) -0.001(3) C
C36 0.026(3) 0.046(4) 0.023(2) -0.004(3) 0.005(2) -0.000(3) C
C37 0.031(3) 0.039(4) 0.024(2) -0.005(3) 0.008(2) -0.006(3) C
C38 0.026(3) 0.053(4) 0.024(2) -0.004(3) 0.003(2) 0.007(3) C
C39 0.026(3) 0.023(3) 0.025(2) -0.000(2) 0.006(2) -0.002(2) C
C40 0.064(4) 0.044(4) 0.039(3) -0.001(4) 0.007(3) -0.013(3) C
C41 0.059(4) 0.041(4) 0.038(3) -0.014(3) 0.008(3) -0.008(3) C
C42 0.052(3) 0.056(4) 0.040(3) 0.004(4) 0.012(3) 0.017(3) C
C43 0.038(3) 0.077(5) 0.029(3) -0.000(3) 0.007(2) 0.000(3) C
C44 0.031(3) 0.107(6) 0.032(3) -0.010(4) 0.005(2) -0.003(4) C
O2 0.031(2) 0.042(2) 0.025(2) -0.001(2) 0.013(1) -0.003(2) O
Pd2 0.0219(2) 0.0286(2) 0.0215(2) 0.0008(2) 0.0079(1) 0.0004(2) Pd
P3 0.0249(6) 0.0287(7) 0.0234(6) -0.0022(7) 0.0096(4) -0.0022(7) P
C45 0.020(3) 0.028(3) 0.018(2) -0.001(2) 0.005(2) 0.000(2) C
C46 0.032(3) 0.040(3) 0.022(2) -0.007(3) 0.006(2) -0.005(3) C
C47 0.053(3) 0.029(3) 0.038(3) -0.005(3) 0.014(2) 0.005(3) C
C48 0.046(3) 0.045(4) 0.043(3) -0.017(3) 0.028(2) -0.006(3) C
C49 0.041(3) 0.043(4) 0.049(3) -0.006(3) 0.025(2) -0.007(3) C
C50 0.034(3) 0.032(3) 0.035(3) -0.004(3) 0.016(2) -0.004(3) C
C51 0.026(2) 0.032(3) 0.030(2) -0.003(3) 0.007(2) -0.003(3) C
C52 0.039(3) 0.025(3) 0.037(3) 0.004(3) 0.005(2) -0.003(3) C
C53 0.048(4) 0.031(3) 0.054(4) 0.002(3) -0.003(3) 0.001(3) C
C54 0.043(3) 0.039(4) 0.093(4) -0.002(3) 0.027(3) -0.022(4) C
C55 0.068(3) 0.046(4) 0.094(4) -0.019(3) 0.056(2) -0.025(3) C
C56 0.061(3) 0.037(3) 0.061(3) -0.006(3) 0.046(2) -0.013(3) C
C57 0.022(2) 0.036(3) 0.031(2) -0.003(3) 0.013(2) -0.004(3) C
C58 0.029(2) 0.056(4) 0.019(2) -0.002(3) 0.008(2) -0.002(3) C
C59 0.033(3) 0.047(4) 0.025(2) -0.010(3) 0.009(2) -0.003(3) C
C60 0.024(3) 0.036(3) 0.021(2) -0.007(2) -0.002(2) 0.002(3) C
C61 0.026(3) 0.036(4) 0.026(2) 0.002(3) 0.003(2) 0.004(3) C
C62 0.048(3) 0.043(4) 0.032(3) -0.008(3) 0.013(2) 0.007(3) C
C63 0.039(3) 0.049(4) 0.030(3) 0.007(3) 0.006(2) 0.011(3) C
C64 0.053(4) 0.079(5) 0.028(3) -0.016(4) 0.005(3) 0.000(4) C
C65 0.054(4) 0.048(4) 0.045(3) -0.006(3) 0.011(3) -0.009(4) C
C66 0.031(3) 0.055(4) 0.032(3) -0.008(3) 0.004(2) 0.008(3) C
O3 0.027(2) 0.045(2) 0.026(1) -0.001(2) 0.011(1) 0.004(2) O
P4 0.0244(6) 0.0295(9) 0.0256(6) -0.0001(6) 0.0087(5) 0.0001(7) P
C67 0.026(2) 0.034(3) 0.023(2) -0.001(3) 0.003(2) -0.005(3) C
C68 0.025(3) 0.040(3) 0.023(2) 0.007(3) 0.004(2) 0.007(3) C
C69 0.037(3) 0.056(4) 0.049(3) 0.010(3) 0.017(2) -0.006(3) C
C70 0.064(4) 0.035(4) 0.049(3) 0.012(3) 0.014(3) 0.003(3) C
C71 0.053(4) 0.044(4) 0.043(3) 0.001(3) 0.009(3) 0.011(3) C
C72 0.035(3) 0.026(3) 0.039(3) 0.005(3) 0.012(2) 0.010(3) C
C73 0.024(2) 0.027(3) 0.027(2) 0.004(2) 0.011(2) -0.000(3) C
C74 0.037(3) 0.031(3) 0.031(2) -0.005(3) 0.020(2) -0.006(3) C
C75 0.060(3) 0.032(3) 0.040(3) 0.000(3) 0.028(2) 0.001(3) C
C76 0.044(3) 0.037(3) 0.053(3) -0.020(3) 0.026(2) -0.017(3) C
C77 0.036(3) 0.044(4) 0.061(3) -0.004(3) 0.020(2) -0.013(3) C
C78 0.033(3) 0.034(3) 0.041(3) -0.007(3) 0.012(2) -0.005(3) C
C79 0.027(3) 0.042(3) 0.029(2) -0.006(3) 0.010(2) 0.000(3) C
C80 0.030(3) 0.051(4) 0.028(3) -0.007(3) 0.003(2) 0.004(3) C
C81 0.051(3) 0.043(4) 0.026(3) -0.001(3) 0.012(2) -0.006(3) C
C82 0.041(3) 0.041(3) 0.028(2) 0.003(3) 0.018(2) 0.005(3) C
C83 0.030(2) 0.026(3) 0.029(2) 0.002(2) 0.011(2) -0.001(3) C
C84 0.038(3) 0.049(4) 0.034(3) 0.003(3) 0.009(2) 0.006(3) C
C85 0.048(3) 0.047(4) 0.030(3) 0.007(3) 0.016(2) 0.008(3) C
C86 0.083(4) 0.040(4) 0.048(3) -0.005(4) 0.026(3) -0.012(3) C
C87 0.085(4) 0.055(5) 0.044(3) -0.005(4) 0.030(3) -0.010(3) C
C88 0.049(3) 0.068(5) 0.039(3) 0.011(3) 0.025(2) 0.007(3) C
O4 0.031(2) 0.109(4) 0.050(2) 0.006(3) 0.016(2) 0.003(3) O
O5 0.034(2) 0.103(4) 0.057(2) -0.005(2) 0.022(1) -0.004(3) O
O6 0.096(4) 0.095(4) 0.082(3) 0.034(3) 0.023(3) 0.012(3) O
C89 0.047(4) 0.069(5) 0.070(4) 0.011(4) 0.014(3) -0.008(4) C
C90 0.065(4) 0.080(5) 0.060(4) 0.006(4) 0.028(3) -0.015(4) C
C91 0.077(4) 0.065(5) 0.086(4) 0.023(4) 0.035(3) 0.005(4) C
C92 0.127(5) 0.059(5) 0.087(4) -0.013(4) 0.073(3) -0.012(4) C
O7 0.092(4) 0.103(5) 0.125(4) 0.028(4) 0.036(3) -0.006(4) O
C93 0.131(8) 0.056(5) 0.097(7) 0.009(6) 0.004(6) -0.006(6) C
C94 0.098(6) 0.105(7) 0.091(6) -0.028(6) 0.025(4) -0.010(6) C
C95 0.133(6) 0.066(5) 0.069(4) -0.006(5) 0.038(4) -0.012(5) C
C96 0.098(6) 0.061(5) 0.102(6) -0.008(5) 0.034(4) 0.002(5) C
O8 0.025(2) 0.043(2) 0.020(1) 0.002(2) 0.005(1) 0.002(2) O

loop_
_atom_type_symbol
_atom_type_description
_atom_type_scat_dispersion_real
_atom_type_scat_dispersion_imag
_atom_type_scat_source
C ? 0.002 0.002 International_Tables_Vol_IV_Table_2.3.1
H ? 0.000 0.000 International_Tables_Vol_IV_Table_2.3.1
O ? 0.008 0.006 International_Tables_Vol_IV_Table_2.3.1
P ? 0.090 0.095 International_Tables_Vol_IV_Table_2.3.1
Pd ? -1.177 1.007 International_Tables_Vol_IV_Table_2.3.1

loop_
_geom_angle_atom_site_label_1
_geom_angle_atom_site_label_2
_geom_angle_atom_site_label_3
_geom_angle
_geom_angle_site_symmetry_1
_geom_angle_site_symmetry_2
_geom_angle_site_symmetry_3
_geom_angle_publ_flag
P1 Pd1 O1 86.1(1) . . . ?
P1 Pd1 P2 98.84(6) . . . ?
P1 Pd1 O2 175.1(1) . . . ?
O1 Pd1 P2 174.4(1) . . . ?
O1 Pd1 O2 89.1(2) . . . ?
P2 Pd1 O2 85.9(1) . . . ?
C1 P1 C7 107.9(3) . . . ?
C1 P1 C13 109.9(3) . . . ?
C7 P1 C13 106.0(3) . . . ?
P1 C1 C2 117.3(5) . . . ?
P1 C1 C6 123.1(5) . . . ?
C2 C1 C6 119.3(6) . . . ?
C1 C2 C3 120.5(6) . . . ?
C2 C3 C4 120.1(7) . . . ?
C3 C4 C5 121.1(7) . . . ?
C4 C5 C6 119.2(6) . . . ?
C1 C6 C5 119.7(6) . . . ?
P1 C7 C8 122.3(5) . . . ?
P1 C7 C12 119.2(5) . . . ?
C8 C7 C12 118.1(6) . . . ?
C7 C8 C9 120.2(7) . . . ?
C8 C9 C10 120.7(7) . . . ?
C9 C10 C11 120.3(7) . . . ?
C10 C11 C12 119.7(7) . . . ?
C7 C12 C11 121.0(7) . . . ?
P1 C13 C14 135.0(5) . . . ?
P1 C13 C17 115.5(5) . . . ?
C14 C13 C17 106.7(6) . . . ?
C13 C14 C15 101.7(5) . . . ?
C13 C14 C18 105.5(5) . . . ?
C15 C14 C18 102.5(5) . . . ?
C14 C15 C16 92.1(5) . . . ?
C14 C15 C20 113.7(6) . . . ?
C14 C15 C21 113.3(6) . . . ?
C16 C15 C20 114.6(6) . . . ?
C16 C15 C21 114.1(6) . . . ?
C20 C15 C21 108.5(6) . . . ?
C15 C16 C17 100.8(5) . . . ?
C15 C16 C19 100.3(6) . . . ?
C15 C16 C22 118.9(6) . . . ?
C17 C16 C19 101.6(5) . . . ?
C17 C16 C22 117.5(6) . . . ?
C19 C16 C22 114.8(6) . . . ?
C13 C17 C16 108.2(6) . . . ?
C13 C17 O1 128.1(6) . . . ?
C16 C17 O1 123.4(6) . . . ?
C14 C18 C19 101.4(5) . . . ?
C16 C19 C18 105.0(6) . . . ?
C23 P2 C29 105.1(3) . . . ?
C23 P2 C35 110.3(3) . . . ?
C29 P2 C35 109.9(3) . . . ?
P2 C23 C24 122.9(6) . . . ?
P2 C23 C28 118.6(5) . . . ?
C24 C23 C28 118.2(6) . . . ?
C23 C24 C25 121.0(7) . . . ?
C24 C25 C26 120.4(7) . . . ?
C25 C26 C27 120.1(7) . . . ?
C26 C27 C28 119.8(7) . . . ?
C23 C28 C27 120.5(7) . . . ?
P2 C29 C30 120.6(6) . . . ?
P2 C29 C34 120.8(5) . . . ?
C30 C29 C34 118.6(6) . . . ?
C29 C30 C31 119.8(8) . . . ?
C30 C31 C32 120.5(8) . . . ?
C31 C32 C33 120.7(8) . . . ?
C32 C33 C34 120.4(8) . . . ?
C29 C34 C33 120.0(7) . . . ?
P2 C35 C36 135.3(5) . . . ?
P2 C35 C39 114.9(5) . . . ?
C36 C35 C39 107.5(5) . . . ?
C35 C36 C37 100.2(5) . . . ?
C35 C36 C40 106.1(6) . . . ?
C37 C36 C40 101.7(6) . . . ?
C36 C37 C38 92.7(5) . . . ?
C36 C37 C42 114.7(6) . . . ?
C36 C37 C43 113.5(6) . . . ?
C38 C37 C42 113.4(6) . . . ?
C38 C37 C43 113.7(6) . . . ?
C42 C37 C43 108.3(6) . . . ?
C37 C38 C39 100.3(5) . . . ?
C37 C38 C41 101.0(6) . . . ?
C37 C38 C44 118.3(6) . . . ?
C39 C38 C41 104.0(6) . . . ?
C39 C38 C44 115.1(6) . . . ?
C41 C38 C44 115.6(7) . . . ?
C35 C39 C38 107.2(5) . . . ?
C35 C39 O2 128.6(6) . . . ?
C38 C39 O2 124.0(6) . . . ?
C36 C40 C41 102.8(6) . . . ?
C38 C41 C40 103.4(6) . . . ?
P3 Pd2 O3 85.6(1) . . . ?
P3 Pd2 P4 99.04(6) . . . ?
P3 Pd2 O8 173.9(1) . . . ?
O3 Pd2 P4 174.6(1) . . . ?
O3 Pd2 O8 89.2(2) . . . ?
P4 Pd2 O8 86.2(1) . . . ?
C45 P3 C51 103.7(3) . . . ?
C45 P3 C57 110.4(3) . . . ?
C51 P3 C57 108.1(3) . . . ?
P3 C45 C46 120.4(5) . . . ?
P3 C45 C50 119.8(5) . . . ?
C46 C45 C50 119.8(6) . . . ?
C45 C46 C47 119.4(6) . . . ?
C46 C47 C48 120.2(7) . . . ?
C47 C48 C49 120.9(7) . . . ?
C48 C49 C50 121.1(7) . . . ?
C45 C50 C49 118.6(7) . . . ?
P3 C51 C52 120.4(5) . . . ?
P3 C51 C56 119.8(6) . . . ?
C52 C51 C56 119.6(7) . . . ?
C51 C52 C53 120.2(7) . . . ?
C52 C53 C54 119.5(7) . . . ?
C53 C54 C55 120.2(7) . . . ?
C54 C55 C56 120.4(7) . . . ?
C51 C56 C55 120.2(7) . . . ?
P3 C57 C58 136.9(4) . . . ?
P3 C57 C61 115.4(5) . . . ?
C58 C57 C61 105.7(5) . . . ?
C57 C58 C59 100.6(5) . . . ?
C57 C58 C62 106.2(6) . . . ?
C59 C58 C62 101.7(5) . . . ?
C58 C59 C60 93.7(5) . . . ?
C58 C59 C64 114.1(6) . . . ?
C58 C59 C65 113.2(6) . . . ?
C60 C59 C64 113.6(6) . . . ?
C60 C59 C65 114.9(6) . . . ?
C64 C59 C65 107.2(6) . . . ?
C59 C60 C61 98.4(5) . . . ?
C59 C60 C63 101.6(5) . . . ?
C59 C60 C66 118.7(6) . . . ?
C61 C60 C63 103.8(5) . . . ?
C61 C60 C66 115.1(5) . . . ?
C63 C60 C66 116.5(6) . . . ?
C57 C61 C60 108.9(5) . . . ?
C57 C61 O3 127.0(6) . . . ?
C60 C61 O3 124.0(6) . . . ?
C58 C62 C63 102.2(5) . . . ?
C60 C63 C62 104.2(6) . . . ?
C67 P4 C73 109.2(3) . . . ?
C67 P4 C79 110.6(3) . . . ?
C73 P4 C79 108.2(3) . . . ?
P4 C67 C68 124.5(5) . . . ?
P4 C67 C72 116.7(5) . . . ?
C68 C67 C72 118.3(6) . . . ?
C67 C68 C69 120.4(6) . . . ?
C68 C69 C70 119.9(7) . . . ?
C69 C70 C71 120.4(7) . . . ?
C70 C71 C72 119.7(7) . . . ?
C67 C72 C71 121.2(6) . . . ?
P4 C73 C74 117.4(5) . . . ?
P4 C73 C78 123.6(5) . . . ?
C74 C73 C78 118.7(6) . . . ?
C73 C74 C75 121.2(6) . . . ?
C74 C75 C76 119.7(7) . . . ?
C75 C76 C77 119.5(7) . . . ?
C76 C77 C78 120.7(7) . . . ?
C73 C78 C77 120.1(7) . . . ?
P4 C79 C80 137.4(5) . . . ?
P4 C79 C83 116.0(5) . . . ?
C80 C79 C83 106.4(6) . . . ?
C79 C80 C81 101.6(6) . . . ?
C79 C80 C84 105.1(6) . . . ?
C81 C80 C84 100.5(6) . . . ?
C80 C81 C82 93.3(5) . . . ?
C80 C81 C86 112.8(6) . . . ?
C80 C81 C87 114.4(6) . . . ?
C82 C81 C86 113.9(6) . . . ?
C82 C81 C87 115.2(6) . . . ?
C86 C81 C87 107.1(6) . . . ?
C81 C82 C83 99.6(5) . . . ?
C81 C82 C85 100.5(5) . . . ?
C81 C82 C88 118.6(6) . . . ?
C83 C82 C85 104.2(5) . . . ?
C83 C82 C88 115.7(5) . . . ?
C85 C82 C88 115.7(6) . . . ?
C79 C83 C82 107.9(5) . . . ?
C79 C83 O8 128.5(6) . . . ?
C82 C83 O8 123.6(5) . . . ?
C80 C84 C85 102.7(6) . . . ?
C82 C85 C84 104.8(6) . . . ?
C89 O6 C92 106.4(7) . . . ?
O6 C89 C90 109.4(8) . . . ?
C89 C90 C91 103.0(8) . . . ?
C90 C91 C92 102.3(8) . . . ?
O6 C92 C91 106.9(8) . . . ?
C93 O7 C96 105.4(9) . . . ?
O7 C93 C94 107.5(9) . . . ?
C93 C94 C95 103(1) . . . ?
C94 C95 C96 105(1) . . . ?
O7 C96 C95 109.7(9) . . . ?

loop_
_geom_bond_atom_site_label_1
_geom_bond_atom_site_label_2
_geom_bond_distance
_geom_bond_site_symmetry_1
_geom_bond_site_symmetry_2
_geom_bond_publ_flag
Pd1 P1 2.260(2) . . ?
Pd1 O1 2.097(4) . . ?
Pd1 P2 2.254(2) . . ?
Pd1 O2 2.093(4) . . ?
P1 C1 1.808(6) . . ?
P1 C7 1.804(7) . . ?
P1 C13 1.757(7) . . ?
C1 C2 1.38(1) . . ?
C1 C6 1.412(9) . . ?
C2 C3 1.38(1) . . ?
C3 C4 1.37(1) . . ?
C4 C5 1.39(1) . . ?
C5 C6 1.40(1) . . ?
C7 C8 1.401(9) . . ?
C7 C12 1.39(1) . . ?
C8 C9 1.39(1) . . ?
C9 C10 1.37(1) . . ?
C10 C11 1.38(1) . . ?
C11 C12 1.39(1) . . ?
C13 C14 1.501(9) . . ?
C13 C17 1.355(9) . . ?
C14 C15 1.568(9) . . ?
C14 C18 1.56(1) . . ?
C15 C16 1.57(1) . . ?
C15 C20 1.52(1) . . ?
C15 C21 1.51(1) . . ?
C16 C17 1.521(9) . . ?
C16 C19 1.58(1) . . ?
C16 C22 1.51(1) . . ?
C17 O1 1.316(8) . . ?
C18 C19 1.54(1) . . ?
P2 C23 1.806(7) . . ?
P2 C29 1.804(7) . . ?
P2 C35 1.758(6) . . ?
C23 C24 1.390(9) . . ?
C23 C28 1.39(1) . . ?
C24 C25 1.37(1) . . ?
C25 C26 1.37(1) . . ?
C26 C27 1.37(1) . . ?
C27 C28 1.39(1) . . ?
C29 C30 1.404(9) . . ?
C29 C34 1.39(1) . . ?
C30 C31 1.39(1) . . ?
C31 C32 1.36(1) . . ?
C32 C33 1.36(1) . . ?
C33 C34 1.40(1) . . ?
C35 C36 1.514(9) . . ?
C35 C39 1.356(9) . . ?
C36 C37 1.561(9) . . ?
C36 C40 1.54(1) . . ?
C37 C38 1.569(9) . . ?
C37 C42 1.50(1) . . ?
C37 C43 1.547(9) . . ?
C38 C39 1.535(9) . . ?
C38 C41 1.55(1) . . ?
C38 C44 1.52(1) . . ?
C39 O2 1.295(7) . . ?
C40 C41 1.56(1) . . ?
Pd2 P3 2.257(2) . . ?
Pd2 O3 2.096(4) . . ?
Pd2 P4 2.246(2) . . ?
Pd2 O8 2.100(4) . . ?
P3 C45 1.801(7) . . ?
P3 C51 1.818(7) . . ?
P3 C57 1.744(6) . . ?
C45 C46 1.39(1) . . ?
C45 C50 1.421(9) . . ?
C46 C47 1.40(1) . . ?
C47 C48 1.37(1) . . ?
C48 C49 1.37(1) . . ?
C49 C50 1.38(1) . . ?
C51 C52 1.39(1) . . ?
C51 C56 1.39(1) . . ?
C52 C53 1.40(1) . . ?
C53 C54 1.39(1) . . ?
C54 C55 1.38(1) . . ?
C55 C56 1.39(1) . . ?
C57 C58 1.538(8) . . ?
C57 C61 1.351(9) . . ?
C58 C59 1.55(1) . . ?
C58 C62 1.55(1) . . ?
C59 C60 1.55(1) . . ?
C59 C64 1.54(1) . . ?
C59 C65 1.54(1) . . ?
C60 C61 1.544(9) . . ?
C60 C63 1.55(1) . . ?
C60 C66 1.51(1) . . ?
C61 O3 1.320(7) . . ?
C62 C63 1.56(1) . . ?
P4 C67 1.801(7) . . ?
P4 C73 1.805(7) . . ?
P4 C79 1.728(7) . . ?
C67 C68 1.400(9) . . ?
C67 C72 1.39(1) . . ?
C68 C69 1.39(1) . . ?
C69 C70 1.38(1) . . ?
C70 C71 1.38(1) . . ?
C71 C72 1.38(1) . . ?
C73 C74 1.40(1) . . ?
C73 C78 1.387(9) . . ?
C74 C75 1.37(1) . . ?
C75 C76 1.39(1) . . ?
C76 C77 1.39(1) . . ?
C77 C78 1.38(1) . . ?
C79 C80 1.54(1) . . ?
C79 C83 1.355(9) . . ?
C80 C81 1.56(1) . . ?
C80 C84 1.55(1) . . ?
C81 C82 1.56(1) . . ?
C81 C86 1.55(1) . . ?
C81 C87 1.52(1) . . ?
C82 C83 1.544(9) . . ?
C82 C85 1.54(1) . . ?
C82 C88 1.52(1) . . ?
C83 O8 1.304(7) . . ?
C84 C85 1.53(1) . . ?
O6 C89 1.40(1) . . ?
O6 C92 1.44(1) . . ?
C89 C90 1.45(1) . . ?
C90 C91 1.47(1) . . ?
C91 C92 1.50(1) . . ?
O7 C93 1.51(2) . . ?
O7 C96 1.41(1) . . ?
C93 C94 1.46(2) . . ?
C94 C95 1.49(2) . . ?
C95 C96 1.46(2) . . ?

loop_
_geom_contact_atom_site_label_1
_geom_contact_atom_site_label_2
_geom_contact_distance
_geom_contact_site_symmetry_1
_geom_contact_site_symmetry_2
_geom_contact_publ_flag
? ? ? ? ? ?
